data_7230480
loop_
_publ_author_name
'Uno, Hidemitsu'
'Honda, Takayuki'
'Kitatsuka, Manami'
'Hiraoka, Shogo'
'Mori, Shigeki'
'Takase, Masayoshi'
'Okujima, Tetsuo'
'Nakae, Takahiro'

_publ_section_title
;
 Benzene-fused bis(acenaphthoBODIPY)s, stable near-infrared-selective dyes
;
_journal_issue 25
_journal_name_full 'RSC Advances'
_journal_page_first 14072
_journal_paper_doi 10.1039/C8RA01694A
_journal_volume 8
_journal_year 2018
_chemical_formula_moiety 'C90 H104 B2 F4 N4'
_chemical_formula_sum 'C90 H104 B2 F4 N4'
_chemical_formula_weight 1339.45
_chemical_name_systematic BCOD-bisANBODIPYMe4_sqd
_chemical_properties_physical Deliquescent
_space_group_crystal_system triclinic
_space_group_IT_number 2
_space_group_name_Hall '-P 1'
_space_group_name_H-M_alt 'P -1'
_symmetry_space_group_name_Hall '-P 1'
_symmetry_space_group_name_H-M 'P -1'
_atom_sites_solution_hydrogens geom
_atom_sites_solution_primary direct
_atom_sites_solution_secondary difmap
_audit_update_record
;
2018-02-05 deposited with the CCDC.
2018-04-10 downloaded from the CCDC.
;
_cell_angle_alpha 67.913(5)
_cell_angle_beta 71.611(5)
_cell_angle_gamma 81.904(6)
_cell_formula_units_Z 2
_cell_length_a 15.0241(6)
_cell_length_b 16.7591(7)
_cell_length_c 20.3153(8)
_cell_measurement_reflns_used 26656
_cell_measurement_temperature 100
_cell_measurement_theta_max 68.05
_cell_measurement_theta_min 3.03
_cell_volume 4496.3(4)
_computing_cell_refinement 'RAPID AUTO'
_computing_data_collection 'RAPID AUTO (Rigaku, ????)'
_computing_data_reduction 'RAPID AUTO'
_computing_molecular_graphics 'CrystalStructure 4.2.5'
_computing_publication_material 'CrystalStructure 4.2.5 (Rigaku, 2017)'
_computing_structure_refinement 'SHELXL Version 2016/6 (Sheldrick, 2008)'
_computing_structure_solution 'SIR2011 (Burla, et al., 2012)'
_diffrn_ambient_temperature 100
_diffrn_detector_area_resol_mean 10.000
_diffrn_measured_fraction_theta_full 0.984
_diffrn_measured_fraction_theta_max 0.982
_diffrn_measurement_device_type 'Rigaku R-AXIS RAPID'
_diffrn_measurement_method \w
_diffrn_radiation_type 'Cu K\a'
_diffrn_radiation_wavelength 1.54187
_diffrn_reflns_av_R_equivalents 0.1664
_diffrn_reflns_av_unetI/netI 0.6571
_diffrn_reflns_Laue_measured_fraction_full 0.984
_diffrn_reflns_Laue_measured_fraction_max 0.982
_diffrn_reflns_limit_h_max 18
_diffrn_reflns_limit_h_min -18
_diffrn_reflns_limit_k_max 20
_diffrn_reflns_limit_k_min -20
_diffrn_reflns_limit_l_max 24
_diffrn_reflns_limit_l_min -24
_diffrn_reflns_number 77288
_diffrn_reflns_point_group_measured_fraction_full 0.984
_diffrn_reflns_point_group_measured_fraction_max 0.982
_diffrn_reflns_theta_full 67.687
_diffrn_reflns_theta_max 68.179
_diffrn_reflns_theta_min 3.030
_exptl_absorpt_coefficient_mu 0.486
_exptl_absorpt_correction_T_max 0.986
_exptl_absorpt_correction_T_min 0.652
_exptl_absorpt_correction_type multi-scan
_exptl_absorpt_process_details 'ABSCOR (Rigaku, 1995)'
_exptl_crystal_colour violet
_exptl_crystal_density_diffrn 0.989
_exptl_crystal_density_method 'not measured'
_exptl_crystal_description platelet
_exptl_crystal_F_000 1436.00
_exptl_crystal_recrystallization_method 'Re-crystallisation from solvent: CHCl3/acetonitrile'
_exptl_crystal_size_max 0.250
_exptl_crystal_size_mid 0.120
_exptl_crystal_size_min 0.030
_refine_diff_density_max 0.53
_refine_diff_density_min -0.27
_refine_ls_extinction_method none
_refine_ls_goodness_of_fit_ref 1.029
_refine_ls_hydrogen_treatment constr
_refine_ls_number_parameters 901
_refine_ls_number_reflns 16135
_refine_ls_number_restraints 0
_refine_ls_R_factor_all 0.2227
_refine_ls_R_factor_gt 0.0829
_refine_ls_shift/su_max 0.030
_refine_ls_structure_factor_coef Fsqd
_refine_ls_weighting_details 'w = 1/[\s^2^(Fo^2^)+(0.0220P)^2^] where P=(Fo^2^+2Fc^2^)/3'
_refine_ls_weighting_scheme calc
_refine_ls_wR_factor_gt 0.1789
_refine_ls_wR_factor_ref 0.1979
_reflns_Friedel_coverage 0.000
_reflns_number_gt 4287
_reflns_number_total 16135
_reflns_threshold_expression F^2^>2.0\s(F^2^)
_cod_data_source_file c8ra01694a3.cif
_cod_data_source_block 290411
_cod_original_cell_volume 4496.4(4)
_cod_database_code 7230480

loop_
_space_group_symop_id
_space_group_symop_operation_xyz
1 +X,+Y,+Z
2 -X,-Y,-Z

loop_
_atom_site_label
_atom_site_type_symbol
_atom_site_fract_x
_atom_site_fract_y
_atom_site_fract_z
_atom_site_U_iso_or_equiv
_atom_site_adp_type
_atom_site_occupancy
_atom_site_site_symmetry_order
_atom_site_calc_flag
_atom_site_refinement_flags_posn
_atom_site_refinement_flags_adp
F1 F 0.55831(18) 0.67446(17) 0.54067(15) 0.0692(9) Uani 1 1 d . .
F2 F 0.43016(19) 0.76485(17) 0.52640(15) 0.0671(9) Uani 1 1 d . .
F3 F 0.99990(18) 0.73176(19) 0.60316(16) 0.0672(9) Uani 1 1 d . .
F4 F 1.07795(17) 0.84576(18) 0.59085(15) 0.0662(9) Uani 1 1 d . .
N1 N 0.5491(3) 0.8109(3) 0.5587(3) 0.0526(13) Uani 1 1 d . .
N2 N 0.4441(3) 0.6928(3) 0.6495(3) 0.0480(12) Uani 1 1 d . .
N3 N 0.9366(3) 0.8745(3) 0.5508(3) 0.0461(12) Uani 1 1 d . .
N4 N 1.0851(3) 0.8189(3) 0.4802(3) 0.0429(12) Uani 1 1 d . .
C1 C 0.6078(4) 0.8634(4) 0.4947(3) 0.0524(16) Uani 1 1 d . .
C2 C 0.6592(3) 0.9107(3) 0.5126(3) 0.0469(15) Uani 1 1 d . .
C3 C 0.6311(4) 0.8909(3) 0.5871(3) 0.0494(15) Uani 1 1 d . .
C4 C 0.5616(4) 0.8279(4) 0.6186(3) 0.0482(15) Uani 1 1 d . .
C5 C 0.5144(3) 0.7799(3) 0.6908(3) 0.0470(15) Uani 1 1 d . .
C6 C 0.4539(4) 0.7150(3) 0.7076(3) 0.0448(15) Uani 1 1 d . .
C7 C 0.3935(3) 0.6632(3) 0.7740(3) 0.0477(15) Uani 1 1 d . .
C8 C 0.3512(4) 0.6069(3) 0.7551(4) 0.0506(16) Uani 1 1 d . .
C9 C 0.3835(4) 0.6262(4) 0.6794(4) 0.0548(17) Uani 1 1 d . .
C10 C 0.3495(3) 0.6472(3) 0.8539(3) 0.0495(16) Uani 1 1 d . .
C11 C 0.3544(3) 0.6830(3) 0.9040(3) 0.0522(15) Uani 1 1 d . .
H11 H 0.398129 0.726780 0.888831 0.063 Uiso 1 1 calc R U
C12 C 0.2943(3) 0.6548(3) 0.9782(3) 0.0514(16) Uani 1 1 d . .
C13 C 0.2315(3) 0.5887(3) 1.0012(3) 0.0558(16) Uani 1 1 d . .
H13 H 0.192454 0.568890 1.050922 0.067 Uiso 1 1 calc R U
C14 C 0.2261(4) 0.5513(3) 0.9509(3) 0.0508(16) Uani 1 1 d . .
C15 C 0.2838(4) 0.5815(3) 0.8804(3) 0.0458(15) Uani 1 1 d . .
C16 C 0.2818(4) 0.5548(4) 0.8222(3) 0.0527(16) Uani 1 1 d . .
C17 C 0.2198(3) 0.4911(3) 0.8384(3) 0.0564(16) Uani 1 1 d . .
H17 H 0.216685 0.472255 0.800573 0.068 Uiso 1 1 calc R U
C18 C 0.1612(4) 0.4546(3) 0.9120(3) 0.0564(16) Uani 1 1 d . .
C19 C 0.1620(4) 0.4862(3) 0.9666(3) 0.0606(17) Uani 1 1 d . .
H19 H 0.119481 0.464161 1.014779 0.073 Uiso 1 1 calc R U
C20 C 0.6132(3) 0.8621(3) 0.4204(3) 0.0647(17) Uani 1 1 d . .
H20A H 0.658911 0.903952 0.381858 0.078 Uiso 1 1 calc R U
H20B H 0.632792 0.804331 0.418838 0.078 Uiso 1 1 calc R U
H20C H 0.551410 0.877063 0.411657 0.078 Uiso 1 1 calc R U
C21 C 0.5307(3) 0.7957(4) 0.7530(3) 0.0480(16) Uani 1 1 d . .
C22 C 0.5054(3) 0.8726(4) 0.7641(3) 0.0544(16) Uani 1 1 d . .
H22 H 0.473746 0.915209 0.732365 0.065 Uiso 1 1 calc R U
C23 C 0.5239(4) 0.8911(4) 0.8198(3) 0.0538(16) Uani 1 1 d . .
C24 C 0.5725(3) 0.8258(4) 0.8647(3) 0.0530(16) Uani 1 1 d . .
H24 H 0.587839 0.836716 0.902429 0.064 Uiso 1 1 calc R U
C25 C 0.5990(3) 0.7462(4) 0.8560(3) 0.0543(16) Uani 1 1 d . .
C26 C 0.5795(3) 0.7325(3) 0.7982(3) 0.0514(15) Uani 1 1 d . .
H26 H 0.599284 0.680084 0.789482 0.062 Uiso 1 1 calc R U
C27 C 0.3594(3) 0.5852(3) 0.6335(3) 0.0542(15) Uani 1 1 d . .
H27A H 0.393700 0.613067 0.581210 0.065 Uiso 1 1 calc R U
H27B H 0.376804 0.523813 0.649839 0.065 Uiso 1 1 calc R U
H27C H 0.291760 0.591975 0.639272 0.065 Uiso 1 1 calc R U
C28 C 0.4972(3) 0.9780(4) 0.8294(3) 0.0516(15) Uani 1 1 d . .
C29 C 0.5591(3) 1.0468(3) 0.7611(3) 0.0727(18) Uani 1 1 d . .
H29A H 0.551064 1.044832 0.715656 0.087 Uiso 1 1 calc R U
H29B H 0.540312 1.104027 0.763976 0.087 Uiso 1 1 calc R U
H29C H 0.625130 1.034888 0.760332 0.087 Uiso 1 1 calc R U
C30 C 0.5096(3) 0.9808(3) 0.8996(3) 0.0651(17) Uani 1 1 d . .
H30A H 0.491261 1.038178 0.902408 0.078 Uiso 1 1 calc R U
H30B H 0.469952 0.937643 0.942786 0.078 Uiso 1 1 calc R U
H30C H 0.575413 0.968343 0.899207 0.078 Uiso 1 1 calc R U
C31 C 0.3943(3) 1.0037(3) 0.8287(3) 0.0703(17) Uani 1 1 d . .
H31A H 0.385424 1.002122 0.783464 0.084 Uiso 1 1 calc R U
H31B H 0.351999 0.963203 0.872145 0.084 Uiso 1 1 calc R U
H31C H 0.380373 1.062058 0.830098 0.084 Uiso 1 1 calc R U
C32 C 0.6480(4) 0.6737(4) 0.9070(3) 0.0611(17) Uani 1 1 d . .
C33 C 0.6540(4) 0.6948(3) 0.9727(3) 0.0790(19) Uani 1 1 d . .
H33A H 0.689142 0.747626 0.954130 0.095 Uiso 1 1 calc R U
H33B H 0.590594 0.703022 1.002824 0.095 Uiso 1 1 calc R U
H33C H 0.686157 0.647128 1.003071 0.095 Uiso 1 1 calc R U
C34 C 0.5932(3) 0.5916(3) 0.9384(3) 0.0746(19) Uani 1 1 d . .
H34A H 0.588154 0.576422 0.897588 0.089 Uiso 1 1 calc R U
H34B H 0.625781 0.544731 0.969022 0.089 Uiso 1 1 calc R U
H34C H 0.530218 0.600624 0.968775 0.089 Uiso 1 1 calc R U
C35 C 0.7478(3) 0.6577(3) 0.8615(3) 0.0789(19) Uani 1 1 d . .
H35A H 0.783683 0.710339 0.841037 0.095 Uiso 1 1 calc R U
H35B H 0.778938 0.611103 0.893598 0.095 Uiso 1 1 calc R U
H35C H 0.744123 0.641321 0.820908 0.095 Uiso 1 1 calc R U
C36 C 0.2959(4) 0.6936(4) 1.0355(3) 0.0597(17) Uani 1 1 d . .
C37 C 0.3642(4) 0.7663(4) 1.0027(3) 0.092(2) Uani 1 1 d . .
H37A H 0.426899 0.745555 0.981295 0.111 Uiso 1 1 calc R U
H37B H 0.343929 0.813859 0.963891 0.111 Uiso 1 1 calc R U
H37C H 0.365989 0.786476 1.041696 0.111 Uiso 1 1 calc R U
C38 C 0.1999(4) 0.7254(4) 1.0683(3) 0.112(2) Uani 1 1 d . .
H38A H 0.155604 0.678393 1.089493 0.134 Uiso 1 1 calc R U
H38B H 0.201692 0.745610 1.107240 0.134 Uiso 1 1 calc R U
H38C H 0.179632 0.772992 1.029435 0.134 Uiso 1 1 calc R U
C39 C 0.3283(4) 0.6253(4) 1.0999(4) 0.106(2) Uani 1 1 d . .
H39A H 0.391032 0.603083 1.080366 0.127 Uiso 1 1 calc R U
H39B H 0.330237 0.651461 1.135196 0.127 Uiso 1 1 calc R U
H39C H 0.284250 0.577836 1.125120 0.127 Uiso 1 1 calc R U
C40 C 0.0955(4) 0.3831(4) 0.9292(4) 0.0692(18) Uani 1 1 d . .
C41 C 0.0290(4) 0.4150(4) 0.8818(3) 0.110(3) Uani 1 1 d . .
H41A H -0.012805 0.368674 0.893346 0.132 Uiso 1 1 calc R U
H41B H -0.008365 0.464158 0.891966 0.132 Uiso 1 1 calc R U
H41C H 0.065039 0.432952 0.829340 0.132 Uiso 1 1 calc R U
C42 C 0.0404(4) 0.3468(3) 1.0115(3) 0.0773(19) Uani 1 1 d . .
H42A H 0.084354 0.326327 1.041614 0.093 Uiso 1 1 calc R U
H42B H -0.000952 0.392093 1.025424 0.093 Uiso 1 1 calc R U
H42C H 0.002699 0.298784 1.020040 0.093 Uiso 1 1 calc R U
C43 C 0.1585(4) 0.3089(3) 0.9088(3) 0.094(2) Uani 1 1 d . .
H43A H 0.201987 0.287609 0.939267 0.113 Uiso 1 1 calc R U
H43B H 0.118945 0.261845 0.918018 0.113 Uiso 1 1 calc R U
H43C H 0.194210 0.330476 0.856293 0.113 Uiso 1 1 calc R U
C44 C 0.7377(3) 0.9745(3) 0.4671(3) 0.0546(15) Uani 1 1 d . .
H44 H 0.757445 0.984573 0.412850 0.066 Uiso 1 1 calc R U
C45 C 0.7011(3) 1.0580(3) 0.4866(3) 0.0653(18) Uani 1 1 d . .
H45A H 0.751712 1.100335 0.463899 0.078 Uiso 1 1 calc R U
H45B H 0.647842 1.084475 0.466113 0.078 Uiso 1 1 calc R U
C46 C 0.6687(3) 1.0346(3) 0.5723(3) 0.0638(17) Uani 1 1 d . .
H46A H 0.703821 1.069068 0.585707 0.077 Uiso 1 1 calc R U
H46B H 0.601182 1.049650 0.588313 0.077 Uiso 1 1 calc R U
C47 C 0.6849(3) 0.9375(4) 0.6138(3) 0.0522(15) Uani 1 1 d . .
H47 H 0.666964 0.920649 0.668913 0.063 Uiso 1 1 calc R U
C48 C 0.8627(4) 0.8814(3) 0.6078(3) 0.0518(16) Uani 1 1 d . .
C49 C 0.7863(4) 0.9189(3) 0.5796(3) 0.0447(15) Uani 1 1 d . .
C50 C 0.8149(4) 0.9363(3) 0.5047(3) 0.0470(15) Uani 1 1 d . .
C51 C 0.9104(4) 0.9093(3) 0.4842(3) 0.0469(15) Uani 1 1 d . .
C52 C 0.9718(3) 0.9072(3) 0.4173(3) 0.0421(14) Uani 1 1 d . .
C53 C 1.0593(4) 0.8665(3) 0.4145(3) 0.0437(14) Uani 1 1 d . .
C54 C 1.1312(4) 0.8532(3) 0.3563(3) 0.0452(15) Uani 1 1 d . .
C55 C 1.1986(4) 0.7959(3) 0.3860(3) 0.0481(15) Uani 1 1 d . .
C56 C 1.1680(3) 0.7792(3) 0.4618(3) 0.0478(15) Uani 1 1 d . .
C57 C 1.1688(4) 0.8808(3) 0.2741(4) 0.0477(15) Uani 1 1 d . .
C58 C 1.1447(3) 0.9420(3) 0.2136(3) 0.0509(16) Uani 1 1 d . .
H58 H 1.088430 0.975653 0.220745 0.061 Uiso 1 1 calc R U
C59 C 1.2046(4) 0.9542(4) 0.1408(3) 0.0483(15) Uani 1 1 d . .
C60 C 1.2848(3) 0.9030(3) 0.1295(3) 0.0504(15) Uani 1 1 d . .
H60 H 1.323403 0.911079 0.080518 0.060 Uiso 1 1 calc R U
C61 C 1.3097(4) 0.8382(4) 0.1908(3) 0.0498(16) Uani 1 1 d . .
C62 C 1.2531(4) 0.8338(4) 0.2595(4) 0.0516(16) Uani 1 1 d . .
C63 C 1.2753(4) 0.7781(4) 0.3261(3) 0.0518(15) Uani 1 1 d . .
C64 C 1.3539(3) 0.7270(3) 0.3213(3) 0.0536(16) Uani 1 1 d . .
H64 H 1.370630 0.691252 0.364836 0.064 Uiso 1 1 calc R U
C65 C 1.4126(4) 0.7278(4) 0.2485(4) 0.0570(17) Uani 1 1 d . .
C66 C 1.3916(4) 0.7849(3) 0.1859(3) 0.0559(16) Uani 1 1 d . .
H66 H 1.432683 0.788587 0.138509 0.067 Uiso 1 1 calc R U
C67 C 0.8657(3) 0.8525(3) 0.6849(3) 0.0622(16) Uani 1 1 d . .
H67A H 0.804501 0.863848 0.716281 0.075 Uiso 1 1 calc R U
H67B H 0.880515 0.790518 0.702090 0.075 Uiso 1 1 calc R U
H67C H 0.914022 0.883663 0.687704 0.075 Uiso 1 1 calc R U
C68 C 0.9401(3) 0.9387(4) 0.3493(3) 0.0414(14) Uani 1 1 d . .
C69 C 0.9281(3) 0.8783(4) 0.3220(3) 0.0534(16) Uani 1 1 d . .
H69 H 0.942618 0.819277 0.345418 0.064 Uiso 1 1 calc R U
C70 C 0.8946(3) 0.9033(4) 0.2601(3) 0.0510(16) Uani 1 1 d . .
C71 C 0.8723(3) 0.9893(4) 0.2290(3) 0.0557(16) Uani 1 1 d . .
H71 H 0.849453 1.006389 0.186936 0.067 Uiso 1 1 calc R U
C72 C 0.8815(3) 1.0551(4) 0.2559(3) 0.0539(16) Uani 1 1 d . .
C73 C 0.9165(3) 1.0255(4) 0.3175(3) 0.0517(16) Uani 1 1 d . .
H73 H 0.924428 1.065478 0.338078 0.062 Uiso 1 1 calc R U
C74 C 1.2156(3) 0.7188(3) 0.5190(3) 0.0626(16) Uani 1 1 d . .
H74A H 1.275251 0.696890 0.493753 0.075 Uiso 1 1 calc R U
H74B H 1.227463 0.750286 0.547364 0.075 Uiso 1 1 calc R U
H74C H 1.174729 0.670491 0.552776 0.075 Uiso 1 1 calc R U
C75 C 0.8826(4) 0.8356(4) 0.2292(4) 0.0688(18) Uani 1 1 d . .
C76 C 0.8082(4) 0.7718(4) 0.2877(3) 0.118(3) Uani 1 1 d . .
H76A H 0.826786 0.745433 0.333562 0.142 Uiso 1 1 calc R U
H76B H 0.747679 0.802323 0.297570 0.142 Uiso 1 1 calc R U
H76C H 0.802671 0.726849 0.269421 0.142 Uiso 1 1 calc R U
C77 C 0.8524(4) 0.8755(4) 0.1588(4) 0.122(3) Uani 1 1 d . .
H77A H 0.899319 0.916550 0.120815 0.146 Uiso 1 1 calc R U
H77B H 0.846650 0.830160 0.141058 0.146 Uiso 1 1 calc R U
H77C H 0.791659 0.905635 0.169207 0.146 Uiso 1 1 calc R U
C78 C 0.9767(3) 0.7883(3) 0.2101(3) 0.0812(19) Uani 1 1 d . .
H78A H 0.998455 0.761555 0.254407 0.097 Uiso 1 1 calc R U
H78B H 0.968764 0.743628 0.192269 0.097 Uiso 1 1 calc R U
H78C H 1.022993 0.829384 0.171291 0.097 Uiso 1 1 calc R U
C79 C 0.8514(4) 1.1489(4) 0.2228(3) 0.0634(17) Uani 1 1 d . .
C80 C 0.7602(4) 1.1668(4) 0.2768(3) 0.127(3) Uani 1 1 d . .
H80A H 0.739810 1.226906 0.256405 0.152 Uiso 1 1 calc R U
H80B H 0.711483 1.128605 0.284098 0.152 Uiso 1 1 calc R U
H80C H 0.771153 1.156253 0.324533 0.152 Uiso 1 1 calc R U
C81 C 0.8378(4) 1.1720(3) 0.1459(3) 0.088(2) Uani 1 1 d . .
H81A H 0.818558 1.232868 0.127681 0.106 Uiso 1 1 calc R U
H81B H 0.896885 1.161932 0.111554 0.106 Uiso 1 1 calc R U
H81C H 0.789145 1.136080 0.149456 0.106 Uiso 1 1 calc R U
C82 C 0.9251(4) 1.2085(3) 0.2148(3) 0.089(2) Uani 1 1 d . .
H82A H 0.905178 1.268596 0.193501 0.106 Uiso 1 1 calc R U
H82B H 0.932387 1.198106 0.263695 0.106 Uiso 1 1 calc R U
H82C H 0.985229 1.197127 0.182164 0.106 Uiso 1 1 calc R U
C83 C 1.1796(4) 1.0283(4) 0.0757(3) 0.0647(17) Uani 1 1 d . .
C84 C 1.0912(4) 1.0171(5) 0.0655(3) 0.168(4) Uani 1 1 d . .
H84A H 1.042835 1.001044 0.113486 0.202 Uiso 1 1 calc R U
H84B H 1.072299 1.071212 0.031509 0.202 Uiso 1 1 calc R U
H84C H 1.098849 0.971593 0.044761 0.202 Uiso 1 1 calc R U
C85 C 1.2587(4) 1.0529(4) 0.0064(3) 0.097(2) Uani 1 1 d . .
H85A H 1.315504 1.059094 0.017825 0.116 Uiso 1 1 calc R U
H85B H 1.269708 1.008034 -0.015533 0.116 Uiso 1 1 calc R U
H85C H 1.243157 1.107653 -0.028785 0.116 Uiso 1 1 calc R U
C86 C 1.1668(5) 1.1141(4) 0.0960(4) 0.146(3) Uani 1 1 d . .
H86A H 1.224963 1.124350 0.103448 0.175 Uiso 1 1 calc R U
H86B H 1.152395 1.163387 0.055371 0.175 Uiso 1 1 calc R U
H86C H 1.115294 1.106833 0.141584 0.175 Uiso 1 1 calc R U
C87 C 1.4972(4) 0.6640(4) 0.2470(3) 0.0702(19) Uani 1 1 d . .
C88 C 1.4606(4) 0.5702(3) 0.2824(3) 0.085(2) Uani 1 1 d . .
H88A H 1.420076 0.563512 0.255428 0.102 Uiso 1 1 calc R U
H88B H 1.513970 0.529352 0.279735 0.102 Uiso 1 1 calc R U
H88C H 1.424757 0.558806 0.334423 0.102 Uiso 1 1 calc R U
C89 C 1.5607(3) 0.6776(3) 0.2871(3) 0.0800(19) Uani 1 1 d . .
H89A H 1.524788 0.669819 0.338542 0.096 Uiso 1 1 calc R U
H89B H 1.613210 0.635654 0.286622 0.096 Uiso 1 1 calc R U
H89C H 1.584973 0.736050 0.262120 0.096 Uiso 1 1 calc R U
C90 C 1.5560(4) 0.6767(4) 0.1671(3) 0.096(2) Uani 1 1 d . .
H90A H 1.516718 0.668263 0.139876 0.115 Uiso 1 1 calc R U
H90B H 1.580271 0.735147 0.142865 0.115 Uiso 1 1 calc R U
H90C H 1.608508 0.634751 0.167367 0.115 Uiso 1 1 calc R U
B1 B 0.4946(5) 0.7344(4) 0.5672(4) 0.0514(19) Uani 1 1 d . .
B2 B 1.0281(5) 0.8143(6) 0.5579(4) 0.063(2) Uani 1 1 d . .

loop_
_atom_site_aniso_label
_atom_site_aniso_U_11
_atom_site_aniso_U_22
_atom_site_aniso_U_33
_atom_site_aniso_U_23
_atom_site_aniso_U_13
_atom_site_aniso_U_12
F1 0.065(2) 0.077(2) 0.068(2) -0.0401(18) -0.0014(17) -0.0061(17)
F2 0.062(2) 0.079(2) 0.068(2) -0.0211(18) -0.0327(18) -0.0065(17)
F3 0.059(2) 0.059(2) 0.066(2) -0.0126(18) -0.0051(17) -0.0021(17)
F4 0.0509(19) 0.103(2) 0.061(2) -0.0434(18) -0.0176(16) -0.0080(17)
N1 0.051(3) 0.066(4) 0.042(4) -0.019(3) -0.012(3) -0.008(3)
N2 0.044(3) 0.056(3) 0.046(4) -0.019(3) -0.014(3) -0.001(2)
N3 0.040(3) 0.056(3) 0.042(3) -0.017(3) -0.009(3) -0.007(2)
N4 0.033(3) 0.050(3) 0.049(4) -0.021(3) -0.012(2) 0.000(2)
C1 0.050(4) 0.057(4) 0.042(5) -0.011(4) -0.012(3) 0.001(3)
C2 0.040(3) 0.049(4) 0.052(4) -0.016(3) -0.009(3) -0.013(3)
C3 0.048(4) 0.054(4) 0.047(4) -0.018(4) -0.010(3) -0.010(3)
C4 0.040(3) 0.062(4) 0.043(4) -0.025(4) -0.004(3) -0.004(3)
C5 0.038(3) 0.051(4) 0.058(5) -0.025(4) -0.015(3) 0.001(3)
C6 0.038(3) 0.046(4) 0.052(5) -0.018(4) -0.017(3) 0.006(3)
C7 0.030(3) 0.062(4) 0.058(5) -0.030(4) -0.013(3) 0.002(3)
C8 0.046(4) 0.048(4) 0.062(5) -0.024(4) -0.013(3) -0.010(3)
C9 0.048(4) 0.058(5) 0.066(5) -0.026(4) -0.019(3) -0.004(3)
C10 0.041(3) 0.057(4) 0.063(5) -0.033(4) -0.016(3) -0.001(3)
C11 0.034(3) 0.066(4) 0.056(5) -0.019(4) -0.011(3) -0.010(3)
C12 0.040(3) 0.071(5) 0.046(4) -0.022(4) -0.008(3) -0.016(3)
C13 0.055(4) 0.064(4) 0.054(4) -0.022(3) -0.019(3) -0.007(3)
C14 0.043(4) 0.055(4) 0.056(5) -0.022(4) -0.009(3) -0.011(3)
C15 0.050(4) 0.046(4) 0.046(4) -0.018(4) -0.015(3) -0.007(3)
C16 0.046(4) 0.055(4) 0.061(5) -0.020(4) -0.022(3) 0.003(3)
C17 0.044(4) 0.068(4) 0.066(5) -0.028(4) -0.023(3) 0.000(3)
C18 0.040(4) 0.060(4) 0.063(5) -0.017(4) -0.009(3) -0.013(3)
C19 0.051(4) 0.070(5) 0.062(5) -0.019(4) -0.019(3) -0.009(3)
C20 0.047(3) 0.087(5) 0.061(5) -0.032(4) -0.012(3) 0.005(3)
C21 0.031(3) 0.060(5) 0.057(5) -0.030(4) -0.005(3) -0.006(3)
C22 0.036(3) 0.071(5) 0.057(5) -0.025(4) -0.006(3) -0.016(3)
C23 0.043(4) 0.067(5) 0.057(5) -0.029(4) -0.007(3) -0.017(3)
C24 0.048(4) 0.064(5) 0.053(4) -0.028(4) -0.010(3) -0.012(3)
C25 0.037(3) 0.069(5) 0.059(5) -0.023(4) -0.008(3) -0.018(3)
C26 0.043(3) 0.052(4) 0.063(5) -0.026(4) -0.008(3) -0.013(3)
C27 0.068(4) 0.044(4) 0.057(4) -0.019(3) -0.024(3) -0.004(3)
C28 0.038(3) 0.061(4) 0.058(5) -0.029(4) -0.002(3) -0.014(3)
C29 0.066(4) 0.078(5) 0.072(5) -0.042(4) 0.007(3) -0.017(3)
C30 0.052(4) 0.084(5) 0.070(5) -0.039(4) -0.015(3) -0.007(3)
C31 0.059(4) 0.087(5) 0.075(5) -0.049(3) -0.008(3) -0.004(3)
C32 0.046(4) 0.089(5) 0.054(5) -0.030(4) -0.018(3) 0.001(4)
C33 0.076(4) 0.100(5) 0.065(5) -0.031(4) -0.026(4) 0.006(3)
C34 0.058(4) 0.071(5) 0.090(5) -0.017(4) -0.025(3) -0.013(3)
C35 0.057(4) 0.083(5) 0.091(5) -0.029(4) -0.024(4) 0.017(3)
C36 0.052(4) 0.084(5) 0.048(5) -0.034(4) -0.001(3) -0.022(4)
C37 0.089(5) 0.121(6) 0.085(5) -0.067(4) 0.005(4) -0.045(4)
C38 0.057(4) 0.179(7) 0.150(7) -0.132(5) 0.002(4) -0.020(4)
C39 0.141(6) 0.091(6) 0.109(6) -0.048(5) -0.049(5) -0.009(5)
C40 0.057(4) 0.076(5) 0.086(6) -0.043(4) -0.004(4) -0.032(4)
C41 0.069(5) 0.184(7) 0.115(6) -0.082(5) -0.022(4) -0.048(5)
C42 0.071(4) 0.075(5) 0.084(5) -0.040(4) 0.010(4) -0.038(3)
C43 0.102(5) 0.083(5) 0.101(6) -0.046(4) 0.005(4) -0.050(4)
C44 0.040(3) 0.075(4) 0.052(4) -0.031(3) -0.008(3) 0.003(3)
C45 0.042(3) 0.089(5) 0.062(5) -0.030(4) -0.002(3) -0.016(3)
C46 0.047(4) 0.071(5) 0.069(5) -0.031(4) -0.003(3) -0.002(3)
C47 0.043(3) 0.068(5) 0.037(4) -0.015(3) -0.002(3) -0.006(3)
C48 0.046(4) 0.066(4) 0.042(4) -0.021(4) -0.001(3) -0.016(3)
C49 0.039(3) 0.043(4) 0.055(4) -0.023(3) -0.010(3) -0.005(3)
C50 0.046(4) 0.048(4) 0.049(4) -0.018(3) -0.012(3) -0.007(3)
C51 0.037(3) 0.058(4) 0.048(5) -0.024(4) -0.006(3) -0.007(3)
C52 0.036(3) 0.052(4) 0.039(4) -0.015(3) -0.011(3) -0.003(3)
C53 0.039(3) 0.054(4) 0.033(4) -0.012(3) -0.005(3) -0.008(3)
C54 0.042(3) 0.051(4) 0.043(4) -0.020(3) -0.005(3) -0.008(3)
C55 0.043(3) 0.057(4) 0.045(5) -0.019(4) -0.009(3) -0.010(3)
C56 0.035(3) 0.051(4) 0.051(5) -0.009(4) -0.014(3) -0.002(3)
C57 0.038(3) 0.047(4) 0.063(5) -0.020(4) -0.016(3) -0.010(3)
C58 0.036(3) 0.070(4) 0.047(5) -0.020(4) -0.010(3) -0.005(3)
C59 0.044(4) 0.062(4) 0.038(4) -0.019(4) -0.009(3) -0.004(3)
C60 0.036(3) 0.061(4) 0.058(5) -0.030(4) -0.005(3) -0.006(3)
C61 0.037(3) 0.061(4) 0.055(5) -0.025(4) -0.013(3) -0.002(3)
C62 0.032(3) 0.075(5) 0.057(5) -0.033(4) -0.013(3) -0.003(3)
C63 0.038(3) 0.065(4) 0.059(5) -0.031(4) -0.010(3) -0.005(3)
C64 0.043(3) 0.052(4) 0.070(5) -0.027(3) -0.019(3) 0.004(3)
C65 0.038(4) 0.056(4) 0.077(6) -0.030(4) -0.010(4) 0.002(3)
C66 0.040(4) 0.064(4) 0.062(5) -0.026(4) -0.006(3) -0.006(3)
C67 0.048(3) 0.091(5) 0.047(4) -0.027(4) -0.006(3) -0.010(3)
C68 0.036(3) 0.046(4) 0.039(4) -0.014(3) -0.007(3) -0.004(3)
C69 0.043(3) 0.070(5) 0.055(4) -0.031(4) -0.014(3) 0.000(3)
C70 0.042(3) 0.055(5) 0.060(5) -0.027(4) -0.013(3) 0.004(3)
C71 0.045(3) 0.078(5) 0.054(4) -0.027(4) -0.025(3) 0.006(3)
C72 0.044(3) 0.071(5) 0.052(5) -0.027(4) -0.012(3) -0.005(3)
C73 0.046(3) 0.073(5) 0.047(4) -0.032(4) -0.012(3) -0.008(3)
C74 0.049(4) 0.077(4) 0.064(5) -0.024(3) -0.019(3) -0.002(3)
C75 0.063(4) 0.093(5) 0.080(5) -0.050(4) -0.036(4) 0.001(4)
C76 0.080(5) 0.148(6) 0.162(7) -0.116(5) 0.016(5) -0.056(5)
C77 0.163(7) 0.128(6) 0.148(7) -0.087(5) -0.120(6) 0.049(5)
C78 0.065(4) 0.086(5) 0.120(6) -0.072(4) -0.026(4) 0.014(4)
C79 0.050(4) 0.071(5) 0.052(5) -0.010(4) -0.011(4) 0.008(4)
C80 0.099(5) 0.122(6) 0.082(6) 0.002(4) 0.009(5) 0.050(4)
C81 0.093(5) 0.086(5) 0.083(6) -0.008(4) -0.050(4) 0.004(4)
C82 0.115(6) 0.068(5) 0.082(5) -0.018(4) -0.043(4) 0.008(4)
C83 0.055(4) 0.080(5) 0.041(5) -0.007(4) -0.003(4) -0.012(4)
C84 0.086(6) 0.256(10) 0.104(7) 0.058(6) -0.074(5) -0.053(6)
C85 0.077(5) 0.114(6) 0.049(5) 0.010(4) -0.006(4) 0.015(4)
C86 0.207(9) 0.095(6) 0.103(7) -0.032(5) -0.022(6) 0.038(5)
C87 0.038(4) 0.104(6) 0.071(5) -0.045(4) -0.010(3) 0.019(4)
C88 0.077(5) 0.055(5) 0.112(6) -0.028(4) -0.020(4) 0.009(4)
C89 0.054(4) 0.073(4) 0.112(6) -0.035(4) -0.032(4) 0.023(3)
C90 0.064(4) 0.123(6) 0.094(6) -0.047(4) -0.016(4) 0.029(4)
B1 0.046(4) 0.052(5) 0.053(6) -0.009(4) -0.020(4) -0.008(4)
B2 0.045(5) 0.094(7) 0.057(6) -0.033(5) -0.013(4) -0.014(5)

loop_
_atom_type_symbol
_atom_type_description
_atom_type_scat_dispersion_real
_atom_type_scat_dispersion_imag
_atom_type_scat_source
C C 0.0181 0.0091
;
International Tables for Crystallography
(Vol. C, Tables 4.2.6.8 and 6.1.1.4)
;
H H 0.0000 0.0000
;
International Tables for Crystallography
(Vol. C, Table 6.1.1.4)
;
B B 0.0090 0.0039
;
International Tables for Crystallography
(Vol. C, Tables 4.2.6.8 and 6.1.1.4)
;
F F 0.0727 0.0534
;
International Tables for Crystallography
(Vol. C, Tables 4.2.6.8 and 6.1.1.4)
;
N N 0.0311 0.0180
;
International Tables for Crystallography
(Vol. C, Tables 4.2.6.8 and 6.1.1.4)
;

loop_
_geom_angle_atom_site_label_1
_geom_angle_atom_site_label_2
_geom_angle_atom_site_label_3
_geom_angle
C1 N1 C4 107.4(5)
C1 N1 B1 126.8(5)
C4 N1 B1 124.7(5)
C9 N2 C6 108.8(5)
C9 N2 B1 125.3(5)
C6 N2 B1 125.9(5)
C48 N3 C51 109.3(5)
C48 N3 B2 126.2(5)
C51 N3 B2 122.5(5)
C56 N4 C53 108.2(5)
C56 N4 B2 126.3(5)
C53 N4 B2 125.5(5)
N1 C1 C2 109.0(5)
N1 C1 C20 121.9(5)
C2 C1 C20 129.1(6)
C3 C2 C1 108.7(5)
C3 C2 C44 117.7(5)
C1 C2 C44 133.6(6)
C2 C3 C4 108.5(5)
C2 C3 C47 113.6(5)
C4 C3 C47 137.8(5)
C5 C4 C3 133.8(6)
C5 C4 N1 119.7(5)
C3 C4 N1 106.3(5)
C4 C5 C6 122.5(5)
C4 C5 C21 119.4(5)
C6 C5 C21 118.1(5)
C5 C6 C7 133.3(6)
C5 C6 N2 119.2(6)
C7 C6 N2 107.5(5)
C6 C7 C8 106.4(5)
C6 C7 C10 146.2(5)
C8 C7 C10 107.0(5)
C9 C8 C7 108.6(5)
C9 C8 C16 142.2(6)
C7 C8 C16 108.8(5)
C8 C9 N2 108.6(5)
C8 C9 C27 128.6(5)
N2 C9 C27 122.8(6)
C11 C10 C15 116.8(6)
C11 C10 C7 135.9(5)
C15 C10 C7 107.1(5)
C10 C11 C12 120.6(5)
C10 C11 H11 119.7
C12 C11 H11 119.7
C13 C12 C11 119.7(5)
C13 C12 C36 117.7(5)
C11 C12 C36 122.5(5)
C12 C13 C14 120.3(5)
C12 C13 H13 119.9
C14 C13 H13 119.9
C15 C14 C13 117.7(5)
C15 C14 C19 116.6(5)
C13 C14 C19 125.6(6)
C14 C15 C10 124.8(5)
C14 C15 C16 124.2(6)
C10 C15 C16 110.8(6)
C17 C16 C15 118.4(6)
C17 C16 C8 135.4(6)
C15 C16 C8 106.2(5)
C16 C17 C18 119.5(5)
C16 C17 H17 120.3
C18 C17 H17 120.3
C19 C18 C17 120.0(5)
C19 C18 C40 121.1(6)
C17 C18 C40 118.8(5)
C18 C19 C14 121.0(6)
C18 C19 H19 119.5
C14 C19 H19 119.5
C1 C20 H20A 109.5
C1 C20 H20B 109.5
H20A C20 H20B 109.5
C1 C20 H20C 109.5
H20A C20 H20C 109.5
H20B C20 H20C 109.5
C22 C21 C26 119.5(5)
C22 C21 C5 121.5(6)
C26 C21 C5 118.8(5)
C21 C22 C23 123.0(6)
C21 C22 H22 118.5
C23 C22 H22 118.5
C22 C23 C24 116.0(6)
C22 C23 C28 121.8(6)
C24 C23 C28 122.1(5)
C25 C24 C23 123.1(6)
C25 C24 H24 118.5
C23 C24 H24 118.5
C24 C25 C26 117.8(6)
C24 C25 C32 123.2(6)
C26 C25 C32 119.1(6)
C25 C26 C21 120.5(6)
C25 C26 H26 119.7
C21 C26 H26 119.7
C9 C27 H27A 109.5
C9 C27 H27B 109.5
H27A C27 H27B 109.5
C9 C27 H27C 109.5
H27A C27 H27C 109.5
H27B C27 H27C 109.5
C30 C28 C23 113.7(5)
C30 C28 C31 108.7(4)
C23 C28 C31 110.7(4)
C30 C28 C29 109.6(4)
C23 C28 C29 107.7(4)
C31 C28 C29 106.3(4)
C28 C29 H29A 109.5
C28 C29 H29B 109.5
H29A C29 H29B 109.5
C28 C29 H29C 109.5
H29A C29 H29C 109.5
H29B C29 H29C 109.5
C28 C30 H30A 109.5
C28 C30 H30B 109.5
H30A C30 H30B 109.5
C28 C30 H30C 109.5
H30A C30 H30C 109.5
H30B C30 H30C 109.5
C28 C31 H31A 109.5
C28 C31 H31B 109.5
H31A C31 H31B 109.5
C28 C31 H31C 109.5
H31A C31 H31C 109.5
H31B C31 H31C 109.5
C34 C32 C33 107.6(5)
C34 C32 C35 108.9(5)
C33 C32 C35 109.2(4)
C34 C32 C25 109.4(4)
C33 C32 C25 112.6(5)
C35 C32 C25 109.2(5)
C32 C33 H33A 109.5
C32 C33 H33B 109.5
H33A C33 H33B 109.5
C32 C33 H33C 109.5
H33A C33 H33C 109.5
H33B C33 H33C 109.5
C32 C34 H34A 109.5
C32 C34 H34B 109.5
H34A C34 H34B 109.5
C32 C34 H34C 109.5
H34A C34 H34C 109.5
H34B C34 H34C 109.5
C32 C35 H35A 109.5
C32 C35 H35B 109.5
H35A C35 H35B 109.5
C32 C35 H35C 109.5
H35A C35 H35C 109.5
H35B C35 H35C 109.5
C38 C36 C37 109.4(5)
C38 C36 C12 111.0(5)
C37 C36 C12 112.2(5)
C38 C36 C39 107.4(5)
C37 C36 C39 105.9(5)
C12 C36 C39 110.6(5)
C36 C37 H37A 109.5
C36 C37 H37B 109.5
H37A C37 H37B 109.5
C36 C37 H37C 109.5
H37A C37 H37C 109.5
H37B C37 H37C 109.5
C36 C38 H38A 109.5
C36 C38 H38B 109.5
H38A C38 H38B 109.5
C36 C38 H38C 109.5
H38A C38 H38C 109.5
H38B C38 H38C 109.5
C36 C39 H39A 109.5
C36 C39 H39B 109.5
H39A C39 H39B 109.5
C36 C39 H39C 109.5
H39A C39 H39C 109.5
H39B C39 H39C 109.5
C41 C40 C18 110.2(5)
C41 C40 C42 110.3(5)
C18 C40 C42 112.9(5)
C41 C40 C43 108.7(5)
C18 C40 C43 106.6(5)
C42 C40 C43 108.0(5)
C40 C41 H41A 109.5
C40 C41 H41B 109.5
H41A C41 H41B 109.5
C40 C41 H41C 109.5
H41A C41 H41C 109.5
H41B C41 H41C 109.5
C40 C42 H42A 109.5
C40 C42 H42B 109.5
H42A C42 H42B 109.5
C40 C42 H42C 109.5
H42A C42 H42C 109.5
H42B C42 H42C 109.5
C40 C43 H43A 109.5
C40 C43 H43B 109.5
H43A C43 H43B 109.5
C40 C43 H43C 109.5
H43A C43 H43C 109.5
H43B C43 H43C 109.5
C2 C44 C50 103.0(4)
C2 C44 C45 104.8(4)
C50 C44 C45 105.4(4)
C2 C44 H44 114.1
C50 C44 H44 114.1
C45 C44 H44 114.1
C46 C45 C44 109.9(4)
C46 C45 H45A 109.7
C44 C45 H45A 109.7
C46 C45 H45B 109.7
C44 C45 H45B 109.7
H45A C45 H45B 108.2
C47 C46 C45 111.8(4)
C47 C46 H46A 109.2
C45 C46 H46A 109.2
C47 C46 H46B 109.3
C45 C46 H46B 109.3
H46A C46 H46B 107.9
C49 C47 C3 104.1(4)
C49 C47 C46 105.2(4)
C3 C47 C46 104.8(4)
C49 C47 H47 113.9
C3 C47 H47 113.9
C46 C47 H47 113.9
N3 C48 C49 108.3(5)
N3 C48 C67 123.8(6)
C49 C48 C67 128.0(5)
C50 C49 C48 108.3(5)
C50 C49 C47 117.1(5)
C48 C49 C47 134.5(5)
C49 C50 C51 108.5(5)
C49 C50 C44 113.9(5)
C51 C50 C44 137.5(5)
C52 C51 N3 121.4(5)
C52 C51 C50 132.7(6)
N3 C51 C50 105.7(5)
C53 C52 C51 120.8(5)
C53 C52 C68 118.6(5)
C51 C52 C68 120.2(5)
C52 C53 C54 132.0(6)
C52 C53 N4 121.1(5)
C54 C53 N4 106.6(5)
C53 C54 C55 108.5(5)
C53 C54 C57 144.5(6)
C55 C54 C57 106.8(5)
C56 C55 C54 106.0(5)
C56 C55 C63 143.7(6)
C54 C55 C63 110.3(5)
N4 C56 C55 110.7(5)
N4 C56 C74 122.9(5)
C55 C56 C74 126.3(5)
C58 C57 C62 117.1(6)
C58 C57 C54 136.4(5)
C62 C57 C54 106.3(5)
C57 C58 C59 119.7(5)
C57 C58 H58 120.2
C59 C58 H58 120.2
C60 C59 C58 120.7(6)
C60 C59 C83 121.4(5)
C58 C59 C83 117.9(5)
C59 C60 C61 120.6(5)
C59 C60 H60 119.7
C61 C60 H60 119.7
C62 C61 C66 118.5(6)
C62 C61 C60 116.0(6)
C66 C61 C60 125.3(6)
C61 C62 C57 125.7(6)
C61 C62 C63 122.0(6)
C57 C62 C63 112.4(6)
C64 C63 C62 119.5(5)
C64 C63 C55 136.6(6)
C62 C63 C55 103.9(5)
C63 C64 C65 119.2(5)
C63 C64 H64 120.4
C65 C64 H64 120.4
C66 C65 C64 119.6(5)
C66 C65 C87 123.6(6)
C64 C65 C87 116.8(6)
C65 C66 C61 121.0(6)
C65 C66 H66 119.5
C61 C66 H66 119.5
C48 C67 H67A 109.5
C48 C67 H67B 109.5
H67A C67 H67B 109.5
C48 C67 H67C 109.5
H67A C67 H67C 109.5
H67B C67 H67C 109.5
C69 C68 C73 121.1(5)
C69 C68 C52 117.6(5)
C73 C68 C52 121.2(5)
C68 C69 C70 120.5(6)
C68 C69 H69 119.8
C70 C69 H69 119.8
C71 C70 C69 117.7(5)
C71 C70 C75 122.1(6)
C69 C70 C75 120.2(5)
C70 C71 C72 124.4(5)
C70 C71 H71 117.8
C72 C71 H71 117.8
C73 C72 C71 114.7(5)
C73 C72 C79 122.2(5)
C71 C72 C79 123.1(6)
C68 C73 C72 121.7(5)
C68 C73 H73 119.2
C72 C73 H73 119.2
C56 C74 H74A 109.5
C56 C74 H74B 109.5
H74A C74 H74B 109.5
C56 C74 H74C 109.5
H74A C74 H74C 109.5
H74B C74 H74C 109.5
C77 C75 C76 108.5(5)
C77 C75 C78 107.2(5)
C76 C75 C78 110.3(5)
C77 C75 C70 112.6(5)
C76 C75 C70 109.1(5)
C78 C75 C70 109.2(4)
C75 C76 H76A 109.5
C75 C76 H76B 109.5
H76A C76 H76B 109.5
C75 C76 H76C 109.5
H76A C76 H76C 109.5
H76B C76 H76C 109.5
C75 C77 H77A 109.5
C75 C77 H77B 109.5
H77A C77 H77B 109.5
C75 C77 H77C 109.5
H77A C77 H77C 109.5
H77B C77 H77C 109.5
C75 C78 H78A 109.5
C75 C78 H78B 109.5
H78A C78 H78B 109.5
C75 C78 H78C 109.5
H78A C78 H78C 109.5
H78B C78 H78C 109.5
C72 C79 C82 110.1(5)
C72 C79 C81 113.4(5)
C82 C79 C81 107.4(5)
C72 C79 C80 108.3(5)
C82 C79 C80 107.3(6)
C81 C79 C80 110.2(5)
C79 C80 H80A 109.5
C79 C80 H80B 109.5
H80A C80 H80B 109.5
C79 C80 H80C 109.5
H80A C80 H80C 109.5
H80B C80 H80C 109.5
C79 C81 H81A 109.5
C79 C81 H81B 109.5
H81A C81 H81B 109.5
C79 C81 H81C 109.5
H81A C81 H81C 109.5
H81B C81 H81C 109.5
C79 C82 H82A 109.5
C79 C82 H82B 109.5
H82A C82 H82B 109.5
C79 C82 H82C 109.5
H82A C82 H82C 109.5
H82B C82 H82C 109.5
C84 C83 C85 114.4(6)
C84 C83 C59 113.5(5)
C85 C83 C59 113.7(5)
C84 C83 C86 106.5(6)
C85 C83 C86 100.7(5)
C59 C83 C86 106.7(5)
C83 C84 H84A 109.5
C83 C84 H84B 109.5
H84A C84 H84B 109.5
C83 C84 H84C 109.5
H84A C84 H84C 109.5
H84B C84 H84C 109.5
C83 C85 H85A 109.5
C83 C85 H85B 109.5
H85A C85 H85B 109.5
C83 C85 H85C 109.5
H85A C85 H85C 109.5
H85B C85 H85C 109.5
C83 C86 H86A 109.5
C83 C86 H86B 109.5
H86A C86 H86B 109.5
C83 C86 H86C 109.5
H86A C86 H86C 109.5
H86B C86 H86C 109.5
C89 C87 C90 107.8(5)
C89 C87 C65 110.6(5)
C90 C87 C65 110.8(5)
C89 C87 C88 111.5(5)
C90 C87 C88 107.1(5)
C65 C87 C88 109.0(5)
C87 C88 H88A 109.5
C87 C88 H88B 109.5
H88A C88 H88B 109.5
C87 C88 H88C 109.5
H88A C88 H88C 109.5
H88B C88 H88C 109.5
C87 C89 H89A 109.5
C87 C89 H89B 109.5
H89A C89 H89B 109.5
C87 C89 H89C 109.5
H89A C89 H89C 109.5
H89B C89 H89C 109.5
C87 C90 H90A 109.5
C87 C90 H90B 109.5
H90A C90 H90B 109.5
C87 C90 H90C 109.5
H90A C90 H90C 109.5
H90B C90 H90C 109.5
F2 B1 F1 109.6(5)
F2 B1 N2 110.4(5)
F1 B1 N2 110.8(5)
F2 B1 N1 109.1(5)
F1 B1 N1 109.7(5)
N2 B1 N1 107.2(5)
F3 B2 F4 109.4(6)
F3 B2 N4 112.1(6)
F4 B2 N4 111.6(5)
F3 B2 N3 108.4(5)
F4 B2 N3 107.8(5)
N4 B2 N3 107.4(5)

loop_
_geom_bond_atom_site_label_1
_geom_bond_atom_site_label_2
_geom_bond_distance
F1 B1 1.423(7)
F2 B1 1.391(6)
F3 B2 1.379(7)
F4 B2 1.408(7)
N1 C1 1.370(5)
N1 C4 1.421(6)
N1 B1 1.544(7)
N2 C9 1.367(6)
N2 C6 1.418(6)
N2 B1 1.527(7)
N3 C48 1.356(5)
N3 C51 1.416(6)
N3 B2 1.598(8)
N4 C56 1.340(6)
N4 C53 1.417(5)
N4 B2 1.518(7)
C1 C2 1.387(6)
C1 C20 1.495(6)
C2 C3 1.356(6)
C2 C44 1.521(6)
C3 C4 1.412(6)
C3 C47 1.527(6)
C4 C5 1.384(6)
C5 C6 1.389(6)
C5 C21 1.482(6)
C6 C7 1.401(6)
C7 C8 1.427(6)
C7 C10 1.480(6)
C8 C9 1.381(6)
C8 C16 1.473(7)
C9 C27 1.496(6)
C10 C11 1.386(6)
C10 C15 1.415(6)
C11 C12 1.427(6)
C11 H11 0.9500
C12 C13 1.401(6)
C12 C36 1.539(6)
C13 C14 1.412(6)
C13 H13 0.9500
C14 C15 1.362(6)
C14 C19 1.435(6)
C15 C16 1.423(6)
C16 C17 1.392(6)
C17 C18 1.420(6)
C17 H17 0.9500
C18 C19 1.402(7)
C18 C40 1.527(6)
C19 H19 0.9500
C20 H20A 0.9800
C20 H20B 0.9800
C20 H20C 0.9800
C21 C22 1.373(6)
C21 C26 1.406(6)
C22 C23 1.392(6)
C22 H22 0.9500
C23 C24 1.417(6)
C23 C28 1.522(7)
C24 C25 1.397(6)
C24 H24 0.9500
C25 C26 1.400(6)
C25 C32 1.541(7)
C26 H26 0.9500
C27 H27A 0.9800
C27 H27B 0.9800
C27 H27C 0.9800
C28 C30 1.514(6)
C28 C31 1.549(6)
C28 C29 1.551(6)
C29 H29A 0.9800
C29 H29B 0.9800
C29 H29C 0.9800
C30 H30A 0.9800
C30 H30B 0.9800
C30 H30C 0.9800
C31 H31A 0.9800
C31 H31B 0.9800
C31 H31C 0.9800
C32 C34 1.519(6)
C32 C33 1.534(6)
C32 C35 1.540(6)
C33 H33A 0.9800
C33 H33B 0.9800
C33 H33C 0.9800
C34 H34A 0.9800
C34 H34B 0.9800
C34 H34C 0.9800
C35 H35A 0.9800
C35 H35B 0.9800
C35 H35C 0.9800
C36 C38 1.500(6)
C36 C37 1.514(6)
C36 C39 1.543(7)
C37 H37A 0.9800
C37 H37B 0.9800
C37 H37C 0.9800
C38 H38A 0.9800
C38 H38B 0.9800
C38 H38C 0.9800
C39 H39A 0.9800
C39 H39B 0.9800
C39 H39C 0.9800
C40 C41 1.511(7)
C40 C42 1.534(6)
C40 C43 1.557(7)
C41 H41A 0.9800
C41 H41B 0.9800
C41 H41C 0.9800
C42 H42A 0.9800
C42 H42B 0.9800
C42 H42C 0.9800
C43 H43A 0.9800
C43 H43B 0.9800
C43 H43C 0.9800
C44 C50 1.522(6)
C44 C45 1.574(6)
C44 H44 1.0000
C45 C46 1.559(6)
C45 H45A 0.9900
C45 H45B 0.9900
C46 C47 1.551(6)
C46 H46A 0.9900
C46 H46B 0.9900
C47 C49 1.504(6)
C47 H47 1.0000
C48 C49 1.406(6)
C48 C67 1.469(6)
C49 C50 1.370(6)
C50 C51 1.420(6)
C51 C52 1.393(6)
C52 C53 1.388(6)
C52 C68 1.485(6)
C53 C54 1.392(6)
C54 C55 1.410(6)
C54 C57 1.490(6)
C55 C56 1.388(6)
C55 C63 1.479(7)
C56 C74 1.524(6)
C57 C58 1.386(6)
C57 C62 1.405(6)
C58 C59 1.423(6)
C58 H58 0.9500
C59 C60 1.387(6)
C59 C83 1.542(7)
C60 C61 1.426(6)
C60 H60 0.9500
C61 C62 1.367(6)
C61 C66 1.415(7)
C62 C63 1.434(6)
C63 C64 1.358(6)
C64 C65 1.460(6)
C64 H64 0.9500
C65 C66 1.373(6)
C65 C87 1.542(7)
C66 H66 0.9500
C67 H67A 0.9800
C67 H67B 0.9800
C67 H67C 0.9800
C68 C69 1.380(6)
C68 C73 1.398(6)
C69 C70 1.398(6)
C69 H69 0.9500
C70 C71 1.380(6)
C70 C75 1.542(7)
C71 C72 1.442(6)
C71 H71 0.9500
C72 C73 1.400(6)
C72 C79 1.524(7)
C73 H73 0.9500
C74 H74A 0.9800
C74 H74B 0.9800
C74 H74C 0.9800
C75 C77 1.517(7)
C75 C76 1.532(7)
C75 C78 1.532(6)
C76 H76A 0.9800
C76 H76B 0.9800
C76 H76C 0.9800
C77 H77A 0.9800
C77 H77B 0.9800
C77 H77C 0.9800
C78 H78A 0.9800
C78 H78B 0.9800
C78 H78C 0.9800
C79 C82 1.526(6)
C79 C81 1.535(7)
C79 C80 1.534(7)
C80 H80A 0.9800
C80 H80B 0.9800
C80 H80C 0.9800
C81 H81A 0.9800
C81 H81B 0.9800
C81 H81C 0.9800
C82 H82A 0.9800
C82 H82B 0.9800
C82 H82C 0.9800
C83 C84 1.454(7)
C83 C85 1.487(6)
C83 C86 1.611(7)
C84 H84A 0.9800
C84 H84B 0.9800
C84 H84C 0.9800
C85 H85A 0.9800
C85 H85B 0.9800
C85 H85C 0.9800
C86 H86A 0.9800
C86 H86B 0.9800
C86 H86C 0.9800
C87 C89 1.524(6)
C87 C90 1.532(6)
C87 C88 1.560(6)
C88 H88A 0.9800
C88 H88B 0.9800
C88 H88C 0.9800
C89 H89A 0.9800
C89 H89B 0.9800
C89 H89C 0.9800
C90 H90A 0.9800
C90 H90B 0.9800
C90 H90C 0.9800

loop_
_geom_torsion_atom_site_label_1
_geom_torsion_atom_site_label_2
_geom_torsion_atom_site_label_3
_geom_torsion_atom_site_label_4
_geom_torsion
C4 N1 C1 C2 2.0(6)
B1 N1 C1 C2 -166.3(5)
C4 N1 C1 C20 179.7(4)
B1 N1 C1 C20 11.3(8)
N1 C1 C2 C3 -2.2(6)
C20 C1 C2 C3 -179.6(5)
N1 C1 C2 C44 176.0(5)
C20 C1 C2 C44 -1.5(10)
C1 C2 C3 C4 1.4(6)
C44 C2 C3 C4 -177.1(4)
C1 C2 C3 C47 178.4(4)
C44 C2 C3 C47 -0.1(7)
C2 C3 C4 C5 174.0(5)
C47 C3 C4 C5 -1.9(11)
C2 C3 C4 N1 -0.1(6)
C47 C3 C4 N1 -176.1(6)
C1 N1 C4 C5 -176.3(4)
B1 N1 C4 C5 -7.7(7)
C1 N1 C4 C3 -1.2(5)
B1 N1 C4 C3 167.5(5)
C3 C4 C5 C6 -173.9(5)
N1 C4 C5 C6 -0.3(7)
C3 C4 C5 C21 4.0(9)
N1 C4 C5 C21 177.5(4)
C4 C5 C6 C7 -174.1(5)
C21 C5 C6 C7 8.0(8)
C4 C5 C6 N2 4.1(7)
C21 C5 C6 N2 -173.8(4)
C9 N2 C6 C5 178.3(4)
B1 N2 C6 C5 -0.2(7)
C9 N2 C6 C7 -3.1(5)
B1 N2 C6 C7 178.4(4)
C5 C6 C7 C8 -178.9(5)
N2 C6 C7 C8 2.8(5)
C5 C6 C7 C10 9.0(12)
N2 C6 C7 C10 -169.3(7)
C6 C7 C8 C9 -1.5(6)
C10 C7 C8 C9 173.9(4)
C6 C7 C8 C16 -176.0(4)
C10 C7 C8 C16 -0.6(5)
C7 C8 C9 N2 -0.4(6)
C16 C8 C9 N2 171.1(6)
C7 C8 C9 C27 -179.8(5)
C16 C8 C9 C27 -8.3(11)
C6 N2 C9 C8 2.2(6)
B1 N2 C9 C8 -179.4(5)
C6 N2 C9 C27 -178.3(4)
B1 N2 C9 C27 0.1(8)
C6 C7 C10 C11 -3.0(12)
C8 C7 C10 C11 -175.0(6)
C6 C7 C10 C15 172.9(7)
C8 C7 C10 C15 0.9(5)
C15 C10 C11 C12 -0.9(7)
C7 C10 C11 C12 174.7(5)
C10 C11 C12 C13 1.7(8)
C10 C11 C12 C36 -179.0(5)
C11 C12 C13 C14 -1.4(8)
C36 C12 C13 C14 179.2(5)
C12 C13 C14 C15 0.3(8)
C12 C13 C14 C19 -176.9(5)
C13 C14 C15 C10 0.6(8)
C19 C14 C15 C10 178.1(5)
C13 C14 C15 C16 -175.2(5)
C19 C14 C15 C16 2.2(8)
C11 C10 C15 C14 -0.3(8)
C7 C10 C15 C14 -177.1(5)
C11 C10 C15 C16 176.0(5)
C7 C10 C15 C16 -0.8(6)
C14 C15 C16 C17 -2.8(8)
C10 C15 C16 C17 -179.2(4)
C14 C15 C16 C8 176.7(5)
C10 C15 C16 C8 0.4(6)
C9 C8 C16 C17 8.1(11)
C7 C8 C16 C17 179.6(5)
C9 C8 C16 C15 -171.3(7)
C7 C8 C16 C15 0.2(6)
C15 C16 C17 C18 -0.3(7)
C8 C16 C17 C18 -179.7(5)
C16 C17 C18 C19 3.8(8)
C16 C17 C18 C40 -178.4(5)
C17 C18 C19 C14 -4.4(8)
C40 C18 C19 C14 177.8(5)
C15 C14 C19 C18 1.4(8)
C13 C14 C19 C18 178.7(5)
C4 C5 C21 C22 65.2(7)
C6 C5 C21 C22 -116.9(6)
C4 C5 C21 C26 -110.2(5)
C6 C5 C21 C26 67.8(6)
C26 C21 C22 C23 -1.4(8)
C5 C21 C22 C23 -176.7(5)
C21 C22 C23 C24 1.0(8)
C21 C22 C23 C28 178.3(4)
C22 C23 C24 C25 -1.6(7)
C28 C23 C24 C25 -178.9(5)
C23 C24 C25 C26 2.6(7)
C23 C24 C25 C32 -177.2(5)
C24 C25 C26 C21 -3.0(7)
C32 C25 C26 C21 176.8(4)
C22 C21 C26 C25 2.4(7)
C5 C21 C26 C25 177.9(5)
C22 C23 C28 C30 171.1(4)
C24 C23 C28 C30 -11.7(7)
C22 C23 C28 C31 48.5(7)
C24 C23 C28 C31 -134.3(5)
C22 C23 C28 C29 -67.2(6)
C24 C23 C28 C29 109.9(5)
C24 C25 C32 C34 126.0(5)
C26 C25 C32 C34 -53.8(6)
C24 C25 C32 C33 6.5(7)
C26 C25 C32 C33 -173.3(5)
C24 C25 C32 C35 -114.9(5)
C26 C25 C32 C35 65.3(6)
C13 C12 C36 C38 -55.2(7)
C11 C12 C36 C38 125.5(6)
C13 C12 C36 C37 -178.1(5)
C11 C12 C36 C37 2.6(8)
C13 C12 C36 C39 63.9(6)
C11 C12 C36 C39 -115.5(6)
C19 C18 C40 C41 118.7(6)
C17 C18 C40 C41 -59.1(7)
C19 C18 C40 C42 -5.2(8)
C17 C18 C40 C42 177.1(5)
C19 C18 C40 C43 -123.5(6)
C17 C18 C40 C43 58.7(7)
C3 C2 C44 C50 53.0(6)
C1 C2 C44 C50 -125.0(6)
C3 C2 C44 C45 -57.1(6)
C1 C2 C44 C45 125.0(6)
C2 C44 C45 C46 52.3(5)
C50 C44 C45 C46 -56.1(5)
C44 C45 C46 C47 2.1(5)
C2 C3 C47 C49 -52.1(6)
C4 C3 C47 C49 123.6(6)
C2 C3 C47 C46 58.1(5)
C4 C3 C47 C46 -126.1(6)
C45 C46 C47 C49 52.6(5)
C45 C46 C47 C3 -56.9(5)
C51 N3 C48 C49 1.4(5)
B2 N3 C48 C49 -162.3(5)
C51 N3 C48 C67 -179.3(4)
B2 N3 C48 C67 17.0(8)
N3 C48 C49 C50 -1.1(6)
C67 C48 C49 C50 179.7(4)
N3 C48 C49 C47 174.7(5)
C67 C48 C49 C47 -4.5(9)
C3 C47 C49 C50 52.2(6)
C46 C47 C49 C50 -57.7(6)
C3 C47 C49 C48 -123.4(6)
C46 C47 C49 C48 126.7(6)
C48 C49 C50 C51 0.4(6)
C47 C49 C50 C51 -176.3(4)
C48 C49 C50 C44 178.0(4)
C47 C49 C50 C44 1.4(6)
C2 C44 C50 C49 -52.8(5)
C45 C44 C50 C49 56.8(5)
C2 C44 C50 C51 123.9(6)
C45 C44 C50 C51 -126.5(6)
C48 N3 C51 C52 -177.1(4)
B2 N3 C51 C52 -12.7(7)
C48 N3 C51 C50 -1.2(5)
B2 N3 C51 C50 163.2(5)
C49 C50 C51 C52 175.8(5)
C44 C50 C51 C52 -1.1(10)
C49 C50 C51 N3 0.5(5)
C44 C50 C51 N3 -176.3(5)
N3 C51 C52 C53 3.5(7)
C50 C51 C52 C53 -171.2(5)
N3 C51 C52 C68 175.7(4)
C50 C51 C52 C68 1.0(8)
C51 C52 C53 C54 177.8(5)
C68 C52 C53 C54 5.5(8)
C51 C52 C53 N4 6.2(7)
C68 C52 C53 N4 -166.1(4)
C56 N4 C53 C52 173.2(4)
B2 N4 C53 C52 -6.8(7)
C56 N4 C53 C54 -0.3(5)
B2 N4 C53 C54 179.7(5)
C52 C53 C54 C55 -170.4(5)
N4 C53 C54 C55 2.1(5)
C52 C53 C54 C57 16.3(11)
N4 C53 C54 C57 -171.2(6)
C53 C54 C55 C56 -3.0(6)
C57 C54 C55 C56 172.9(4)
C53 C54 C55 C63 178.4(4)
C57 C54 C55 C63 -5.6(5)
C53 N4 C56 C55 -1.7(5)
B2 N4 C56 C55 178.3(5)
C53 N4 C56 C74 -177.2(4)
B2 N4 C56 C74 2.8(8)
C54 C55 C56 N4 2.9(6)
C63 C55 C56 N4 -179.4(6)
C54 C55 C56 C74 178.3(4)
C63 C55 C56 C74 -4.1(10)
C53 C54 C57 C58 2.8(11)
C55 C54 C57 C58 -170.5(5)
C53 C54 C57 C62 177.5(6)
C55 C54 C57 C62 4.2(5)
C62 C57 C58 C59 0.3(7)
C54 C57 C58 C59 174.6(5)
C57 C58 C59 C60 2.8(7)
C57 C58 C59 C83 -174.7(4)
C58 C59 C60 C61 -1.2(7)
C83 C59 C60 C61 176.1(4)
C59 C60 C61 C62 -3.2(7)
C59 C60 C61 C66 -177.4(5)
C66 C61 C62 C57 -178.7(5)
C60 C61 C62 C57 6.8(7)
C66 C61 C62 C63 1.2(7)
C60 C61 C62 C63 -173.3(4)
C58 C57 C62 C61 -5.4(7)
C54 C57 C62 C61 178.7(5)
C58 C57 C62 C63 174.7(4)
C54 C57 C62 C63 -1.2(5)
C61 C62 C63 C64 -1.1(7)
C57 C62 C63 C64 178.8(4)
C61 C62 C63 C55 178.0(4)
C57 C62 C63 C55 -2.1(5)
C56 C55 C63 C64 6.1(12)
C54 C55 C63 C64 -176.4(6)
C56 C55 C63 C62 -172.7(6)
C54 C55 C63 C62 4.9(5)
C62 C63 C64 C65 -2.1(7)
C55 C63 C64 C65 179.3(5)
C63 C64 C65 C66 5.2(7)
C63 C64 C65 C87 -175.9(5)
C64 C65 C66 C61 -5.2(7)
C87 C65 C66 C61 176.1(5)
C62 C61 C66 C65 2.0(7)
C60 C61 C66 C65 176.0(5)
C53 C52 C68 C69 63.0(6)
C51 C52 C68 C69 -109.4(5)
C53 C52 C68 C73 -121.7(5)
C51 C52 C68 C73 65.9(6)
C73 C68 C69 C70 2.0(7)
C52 C68 C69 C70 177.3(4)
C68 C69 C70 C71 -1.5(7)
C68 C69 C70 C75 179.2(5)
C69 C70 C71 C72 0.1(7)
C75 C70 C71 C72 179.5(5)
C70 C71 C72 C73 0.6(7)
C70 C71 C72 C79 -176.7(5)
C69 C68 C73 C72 -1.2(7)
C52 C68 C73 C72 -176.3(5)
C71 C72 C73 C68 -0.1(7)
C79 C72 C73 C68 177.2(4)
C71 C70 C75 C77 4.8(7)
C69 C70 C75 C77 -175.8(5)
C71 C70 C75 C76 -115.7(6)
C69 C70 C75 C76 63.7(6)
C71 C70 C75 C78 123.8(5)
C69 C70 C75 C78 -56.9(7)
C73 C72 C79 C82 45.9(7)
C71 C72 C79 C82 -137.0(5)
C73 C72 C79 C81 166.2(5)
C71 C72 C79 C81 -16.7(7)
C73 C72 C79 C80 -71.1(7)
C71 C72 C79 C80 106.0(6)
C60 C59 C83 C84 118.2(6)
C58 C59 C83 C84 -64.4(7)
C60 C59 C83 C85 -14.9(8)
C58 C59 C83 C85 162.5(5)
C60 C59 C83 C86 -124.9(5)
C58 C59 C83 C86 52.5(6)
C66 C65 C87 C89 122.4(6)
C64 C65 C87 C89 -56.4(7)
C66 C65 C87 C90 2.9(8)
C64 C65 C87 C90 -175.9(5)
C66 C65 C87 C88 -114.7(6)
C64 C65 C87 C88 66.5(6)
C9 N2 B1 F2 56.9(7)
C6 N2 B1 F2 -124.9(5)
C9 N2 B1 F1 -64.7(7)
C6 N2 B1 F1 113.5(5)
C9 N2 B1 N1 175.7(4)
C6 N2 B1 N1 -6.1(7)
C1 N1 B1 F2 -63.9(7)
C4 N1 B1 F2 129.6(5)
C1 N1 B1 F1 56.1(7)
C4 N1 B1 F1 -110.4(6)
C1 N1 B1 N2 176.5(4)
C4 N1 B1 N2 10.0(7)
C56 N4 B2 F3 -62.7(7)
C53 N4 B2 F3 117.3(5)
C56 N4 B2 F4 60.4(8)
C53 N4 B2 F4 -119.6(5)
C56 N4 B2 N3 178.4(4)
C53 N4 B2 N3 -1.6(7)
C48 N3 B2 F3 51.4(7)
C51 N3 B2 F3 -110.3(6)
C48 N3 B2 F4 -66.9(7)
C51 N3 B2 F4 131.4(5)
C48 N3 B2 N4 172.7(4)
C51 N3 B2 N4 11.0(7)
